data_7702452
loop_
_publ_author_name
'Cl\'erac, Rodolphe'
'Cotton, F. Albert'
'Daniels, Lee M.'
'Dunbar, Kim R.'
'Murillo, Carlos A.'
'Wang, Xiaoping'

_publ_section_title
;
 Structural and magnetic properties of Co3(dpa)4Br2&#x200A;&#x2020;
;
_journal_issue 4
_journal_name_full 'Journal of the Chemical Society, Dalton Transactions'
_journal_page_first 386
_journal_paper_doi 10.1039/b007876j
_journal_year 2001
_chemical_compound_source synthesis
_chemical_formula_sum 'C41 H34 Br2 Cl2 Co3 N12'
_chemical_formula_weight 1102.31
_space_group_IT_number 34
_space_group_name_Hall 'P 2 -2n'
_space_group_name_H-M_alt 'P n n 2'
_symmetry_cell_setting orthorhombic
_symmetry_space_group_name_H-M 'P n n 2'
_atom_sites_solution_hydrogens geom
_atom_sites_solution_primary direct
_atom_sites_solution_secondary difmap
_audit_creation_method SHELXL
_cell_angle_alpha 90.00
_cell_angle_beta 90.00
_cell_angle_gamma 90.00
_cell_formula_units_Z 2
_cell_length_a 12.829(1)
_cell_length_b 13.935(2)
_cell_length_c 11.158(1)
_cell_measurement_reflns_used 25
_cell_measurement_temperature 111(2)
_cell_measurement_theta_max 24.467
_cell_measurement_theta_min 19.008
_cell_volume 1994.7(4)
_computing_cell_refinement 'CAD4 V5'
_computing_data_collection 'CAD4 V5'
_computing_data_reduction 'XCAD4 (Harms, 1993)'
_computing_structure_refinement 'SHELXL-93 (Sheldrick, 1993)'
_computing_structure_solution 'SHELXS-86 (Sheldrick, 1990)'
_diffrn_ambient_temperature 111(2)
_diffrn_measurement_device 'Enraf Nonius CAD4'
_diffrn_measurement_method 'Omega-theta scans'
_diffrn_radiation_monochromator graphite
_diffrn_radiation_source 'normal-focus sealed tube'
_diffrn_radiation_type MoK\a
_diffrn_radiation_wavelength 0.71073
_diffrn_reflns_av_R_equivalents 0.0419
_diffrn_reflns_av_sigmaI/netI 0.0402
_diffrn_reflns_limit_h_max 15
_diffrn_reflns_limit_h_min -1
_diffrn_reflns_limit_k_max 16
_diffrn_reflns_limit_k_min -16
_diffrn_reflns_limit_l_max 13
_diffrn_reflns_limit_l_min -13
_diffrn_reflns_number 7650
_diffrn_reflns_theta_max 25.14
_diffrn_reflns_theta_min 2.16
_diffrn_standards_decay_% 0
_diffrn_standards_interval_time 60
_diffrn_standards_number 3
_exptl_absorpt_coefficient_mu 3.420
_exptl_absorpt_correction_T_max 0.2006
_exptl_absorpt_correction_T_min 0.1241
_exptl_absorpt_correction_type empirical
_exptl_crystal_colour 'dark green'
_exptl_crystal_density_diffrn 1.835
_exptl_crystal_density_meas ?
_exptl_crystal_description plate
_exptl_crystal_F_000 1098
_exptl_crystal_size_max 0.34
_exptl_crystal_size_mid 0.26
_exptl_crystal_size_min 0.12
_refine_diff_density_max 1.151
_refine_diff_density_min -1.834
_refine_diff_density_rms 0.204
_refine_ls_abs_structure_details 'Flack H D (1983), Acta Cryst. A39, 876-881'
_refine_ls_abs_structure_Flack 0.00(3)
_refine_ls_extinction_method none
_refine_ls_goodness_of_fit_all 1.060
_refine_ls_goodness_of_fit_obs 1.073
_refine_ls_hydrogen_treatment noref
_refine_ls_matrix_type full
_refine_ls_number_parameters 281
_refine_ls_number_reflns 3570
_refine_ls_number_restraints 1
_refine_ls_restrained_S_all 1.060
_refine_ls_restrained_S_obs 1.073
_refine_ls_R_factor_all 0.0624
_refine_ls_R_factor_obs 0.0591
_refine_ls_shift/esd_max -0.001
_refine_ls_shift/esd_mean 0.000
_refine_ls_structure_factor_coef Fsqd
_refine_ls_weighting_details 'w=1/[\s^2^(Fo^2^)+(0.1213P)^2^+11.7412P] where P=(Fo^2^+2Fc^2^)/3'
_refine_ls_weighting_scheme calc
_refine_ls_wR_factor_all 0.1799
_refine_ls_wR_factor_obs 0.1770
_reflns_number_observed 3381
_reflns_number_total 3570
_reflns_observed_criterion >2sigma(I)
_cod_data_source_file b007876j.txt
_cod_data_source_block 1.CH2Cl2_at_111K
_cod_depositor_comments
;
The following automatic conversions were performed:

data item '_diffrn_refln_scan_mode_backgd' value 'MO' was changed to
'mo' in accordance with the
/home/saulius/struct/COD-crude-data/automatic-downloads/DataCite-retrospective/RSC/depositions/lib/dictionaries/cif_core.dic
dictionary named 'cif_core.dic' version 2.4.2 last updated on
2011-04-26.

data item '_exptl_crystal_density_meas' value 'not measured' was
changed to '?' -- the value is perceived as not measured.

data item '_refine_ls_weighting_scheme' value 'calc
w=1/[\s^2^(Fo^2^)+(0.1213P)^2^+11.7412P] where P=(Fo^2^+2Fc^2^)/3'
was changed to 'calc'. A new data item '_refine_ls_weighting_details'
was created with the value set to
'w=1/[\s^2^(Fo^2^)+(0.1213P)^2^+11.7412P] where P=(Fo^2^+2Fc^2^)/3'.

Automatic conversion script
Id: cif_fix_values 6909 2019-04-08 15:41:33Z antanas 
;
_cod_database_code 7702452

loop_
_symmetry_equiv_pos_as_xyz
'x, y, z'
'-x, -y, z'
'x+1/2, -y+1/2, z+1/2'
'-x+1/2, y+1/2, z+1/2'

loop_
_atom_site_aniso_label
_atom_site_aniso_U_11
_atom_site_aniso_U_22
_atom_site_aniso_U_33
_atom_site_aniso_U_23
_atom_site_aniso_U_13
_atom_site_aniso_U_12
Co1 0.0090(4) 0.0088(4) 0.0113(4) -0.0018(5) 0.0002(5) -0.0009(3)
Co2 0.0082(6) 0.0084(5) 0.0096(6) 0.000 0.000 -0.0010(4)
Br1 0.0325(5) 0.0344(5) 0.0378(5) -0.0027(5) -0.0007(6) 0.0020(3)
N1 0.016(3) 0.008(3) 0.013(3) -0.001(2) -0.002(3) 0.000(2)
N2 0.012(3) 0.013(3) 0.020(3) -0.003(3) 0.007(3) 0.001(3)
N3 0.013(3) 0.015(3) 0.008(3) 0.002(2) 0.002(2) 0.000(3)
N4 0.011(3) 0.007(3) 0.021(3) -0.005(2) 0.003(3) -0.004(2)
N5 0.010(3) 0.010(3) 0.006(3) 0.001(2) 0.001(3) 0.000(3)
N6 0.009(3) 0.006(3) 0.017(3) 0.000(3) -0.002(3) -0.001(3)
C1 0.013(4) 0.004(3) 0.016(4) -0.003(3) 0.001(3) 0.001(3)
C2 0.013(4) 0.018(4) 0.023(4) 0.005(3) 0.003(3) 0.001(3)
C3 0.023(4) 0.034(5) 0.011(4) 0.012(3) 0.001(3) 0.002(4)
C4 0.013(4) 0.041(5) 0.016(4) 0.003(4) -0.004(3) 0.006(3)
C5 0.017(4) 0.015(4) 0.021(4) 0.003(3) 0.002(3) 0.002(3)
C6 0.008(3) 0.019(4) 0.019(4) -0.003(3) 0.001(3) -0.003(3)
C7 0.014(4) 0.015(4) 0.028(4) -0.016(3) 0.000(3) -0.003(3)
C8 0.020(4) 0.021(4) 0.047(6) -0.011(4) -0.004(4) -0.006(4)
C9 0.021(4) 0.013(4) 0.076(8) -0.011(4) -0.021(5) 0.003(4)
C10 0.016(4) 0.018(4) 0.054(6) -0.003(4) -0.008(4) -0.001(3)
C11 0.013(4) 0.021(4) 0.018(3) -0.002(3) 0.003(3) 0.000(3)
C12 0.018(4) 0.017(4) 0.023(4) -0.003(3) -0.003(3) -0.006(3)
C13 0.016(4) 0.018(4) 0.032(5) -0.008(4) 0.001(3) -0.006(3)
C14 0.014(4) 0.015(3) 0.020(4) -0.007(3) -0.001(3) 0.000(3)
C15 0.009(4) 0.014(3) 0.014(4) 0.002(3) -0.002(3) 0.003(3)
C16 0.023(4) 0.015(4) 0.014(4) -0.006(3) 0.006(3) -0.006(3)
C17 0.030(5) 0.025(4) 0.014(4) -0.008(3) 0.011(3) -0.009(4)
C18 0.026(5) 0.034(5) 0.016(4) 0.002(4) 0.001(4) -0.009(4)
C19 0.018(4) 0.023(4) 0.018(4) 0.003(3) 0.002(3) -0.001(3)
C20 0.015(4) 0.016(4) 0.016(4) 0.001(3) 0.000(3) -0.006(3)
Cl2 0.037(3) 0.041(3) 0.064(4) -0.026(3) -0.013(3) 0.008(3)
Cl3 0.022(2) 0.045(3) 0.042(3) -0.003(2) -0.007(2) 0.002(2)

loop_
_atom_site_label
_atom_site_type_symbol
_atom_site_fract_x
_atom_site_fract_y
_atom_site_fract_z
_atom_site_U_iso_or_equiv
_atom_site_thermal_displace_type
_atom_site_occupancy
_atom_site_calc_flag
_atom_site_refinement_flags
Co1 Co 0.15516(6) 0.91511(5) 0.32327(10) 0.0097(2) Uani 1 d .
Co2 Co 0.0000 1.0000 0.3173(2) 0.0087(3) Uani 1 d S
Br1 Br 0.32828(7) 0.81513(6) 0.32493(11) 0.0349(3) Uani 1 d .
N1 N 0.1141(5) 0.8795(4) 0.4883(6) 0.0125(12) Uani 1 d .
N2 N 0.0712(5) 0.8075(4) 0.2608(6) 0.0151(13) Uani 1 d .
N3 N 0.2206(5) 1.0315(4) 0.3861(5) 0.0116(12) Uani 1 d .
N4 N 0.1747(5) 0.9662(4) 0.1580(6) 0.0131(13) Uani 1 d .
N5 N 0.0510(5) 1.0822(5) 0.1972(6) 0.0088(14) Uani 1 d .
N6 N 0.0555(6) 1.0843(5) 0.4368(6) 0.0107(14) Uani 1 d .
C1 C 0.0122(6) 0.8819(5) 0.5209(7) 0.0108(14) Uani 1 d .
C2 C -0.0170(6) 0.8579(6) 0.6394(8) 0.018(2) Uani 1 d .
H2 H -0.0877(6) 0.8620(6) 0.6639(8) 0.021 Uiso 1 calc R
C3 C 0.0581(7) 0.8287(7) 0.7179(7) 0.023(2) Uani 1 d .
H3 H 0.0385(7) 0.8085(7) 0.7961(7) 0.027 Uiso 1 calc R
C4 C 0.1625(6) 0.8281(7) 0.6856(8) 0.023(2) Uani 1 d .
H4 H 0.2152(6) 0.8099(7) 0.7410(8) 0.028 Uiso 1 calc R
C5 C 0.1875(6) 0.8551(6) 0.5682(7) 0.018(2) Uani 1 d .
H5 H 0.2586(6) 0.8562(6) 0.5445(7) 0.021 Uiso 1 calc R
C6 C -0.0171(6) 0.8246(6) 0.1978(7) 0.015(2) Uani 1 d .
C7 C -0.0724(6) 0.7462(5) 0.1458(8) 0.019(2) Uani 1 d .
H7 H -0.1328(6) 0.7583(5) 0.0989(8) 0.023 Uiso 1 calc R
C8 C -0.0396(7) 0.6542(7) 0.1626(10) 0.030(2) Uani 1 d .
H8 H -0.0767(7) 0.6022(7) 0.1278(10) 0.035 Uiso 1 calc R
C9 C 0.0493(7) 0.6372(6) 0.2317(11) 0.037(3) Uani 1 d .
H9 H 0.0737(7) 0.5738(6) 0.2455(11) 0.044 Uiso 1 calc R
C10 C 0.1001(7) 0.7149(6) 0.2789(9) 0.029(2) Uani 1 d .
H10 H 0.1595(7) 0.7032(6) 0.3276(9) 0.035 Uiso 1 calc R
C11 C 0.3240(6) 1.0464(6) 0.3757(8) 0.017(2) Uani 1 d .
H11 H 0.3646(6) 0.9985(6) 0.3370(8) 0.021 Uiso 1 calc R
C12 C 0.3744(7) 1.1274(6) 0.4182(8) 0.019(2) Uani 1 d .
H12 H 0.4475(7) 1.1356(6) 0.4098(8) 0.023 Uiso 1 calc R
C13 C 0.3118(7) 1.1968(6) 0.4744(9) 0.022(2) Uani 1 d .
H13 H 0.3431(7) 1.2527(6) 0.5072(9) 0.026 Uiso 1 calc R
C14 C 0.2062(6) 1.1845(5) 0.4823(8) 0.017(2) Uani 1 d .
H14 H 0.1640(6) 1.2335(5) 0.5164(8) 0.020 Uiso 1 calc R
C15 C 0.1596(5) 1.0989(6) 0.4396(7) 0.012(2) Uani 1 d .
C16 C 0.2401(6) 0.9224(5) 0.0809(7) 0.017(2) Uani 1 d .
H16 H 0.2777(6) 0.8682(5) 0.1088(7) 0.021 Uiso 1 calc R
C17 C 0.2560(7) 0.9513(6) -0.0366(7) 0.023(2) Uani 1 d .
H17 H 0.3042(7) 0.9187(6) -0.0868(7) 0.028 Uiso 1 calc R
C18 C 0.1997(7) 1.0289(7) -0.0785(8) 0.025(2) Uani 1 d .
H18 H 0.2078(7) 1.0498(7) -0.1590(8) 0.030 Uiso 1 calc R
C19 C 0.1316(7) 1.0759(6) -0.0030(7) 0.019(2) Uani 1 d .
H19 H 0.0927(7) 1.1294(6) -0.0309(7) 0.023 Uiso 1 calc R
C20 C 0.1204(6) 1.0441(6) 0.1150(7) 0.016(2) Uani 1 d .
C21 C -0.0111(15) 0.4681(13) 0.6206(17) 0.023(4) Uiso 0.50 d P
H21A H 0.0531(15) 0.4397(13) 0.6548(17) 0.028 Uiso 0.50 calc PR
H21B H -0.0586(15) 0.4727(13) 0.6903(17) 0.028 Uiso 0.50 calc PR
Cl2 Cl 0.0348(5) 0.5806(4) 0.5927(6) 0.0471(15) Uani 0.50 d P
Cl3 Cl -0.0160(4) 0.3930(4) 0.4946(5) 0.0363(11) Uani 0.50 d P

loop_
_atom_type_symbol
_atom_type_description
_atom_type_scat_dispersion_real
_atom_type_scat_dispersion_imag
_atom_type_scat_source
C C 0.0033 0.0016 'International Tables Vol C Tables 4.2.6.8 and 6.1.1.4'
H H 0.0000 0.0000 'International Tables Vol C Tables 4.2.6.8 and 6.1.1.4'
N N 0.0061 0.0033 'International Tables Vol C Tables 4.2.6.8 and 6.1.1.4'
Cl Cl 0.1484 0.1585 'International Tables Vol C Tables 4.2.6.8 and 6.1.1.4'
Co Co 0.3494 0.9721 'International Tables Vol C Tables 4.2.6.8 and 6.1.1.4'
Br Br -0.2901 2.4595 'International Tables Vol C Tables 4.2.6.8 and 6.1.1.4'

loop_
_geom_angle_atom_site_label_1
_geom_angle_atom_site_label_2
_geom_angle_atom_site_label_3
_geom_angle
_geom_angle_site_symmetry_1
_geom_angle_site_symmetry_3
N3 Co1 N2 172.2(3) . .
N3 Co1 N1 89.3(3) . .
N2 Co1 N1 89.6(3) . .
N3 Co1 N4 88.9(2) . .
N2 Co1 N4 90.8(3) . .
N1 Co1 N4 169.9(3) . .
N3 Co1 Co2 87.5(2) . .
N2 Co1 Co2 84.8(2) . .
N1 Co1 Co2 85.8(2) . .
N4 Co1 Co2 84.2(2) . .
N3 Co1 Br1 94.3(2) . .
N2 Co1 Br1 93.5(2) . .
N1 Co1 Br1 94.9(2) . .
N4 Co1 Br1 95.1(2) . .
Co2 Co1 Br1 178.15(6) . .
N5 Co2 N5 89.1(4) 2_575 .
N5 Co2 N6 89.6(2) 2_575 2_575
N5 Co2 N6 178.3(4) . 2_575
N5 Co2 N6 178.3(4) 2_575 .
N5 Co2 N6 89.6(2) . .
N6 Co2 N6 91.7(4) 2_575 .
N5 Co2 Co1 91.9(2) 2_575 2_575
N5 Co2 Co1 90.5(2) . 2_575
N6 Co2 Co1 88.5(2) 2_575 2_575
N6 Co2 Co1 89.2(2) . 2_575
N5 Co2 Co1 90.5(2) 2_575 .
N5 Co2 Co1 91.9(2) . .
N6 Co2 Co1 89.2(2) 2_575 .
N6 Co2 Co1 88.5(2) . .
Co1 Co2 Co1 176.71(10) 2_575 .
C5 N1 C1 120.3(7) . .
C5 N1 Co1 119.7(5) . .
C1 N1 Co1 120.0(5) . .
C6 N2 C10 118.2(7) . .
C6 N2 Co1 120.4(5) . .
C10 N2 Co1 121.4(6) . .
C11 N3 C15 119.9(7) . .
C11 N3 Co1 121.3(5) . .
C15 N3 Co1 118.8(5) . .
C16 N4 C20 116.7(7) . .
C16 N4 Co1 120.6(5) . .
C20 N4 Co1 122.7(5) . .
C6 N5 C20 124.8(7) 2_575 .
C6 N5 Co2 117.6(5) 2_575 .
C20 N5 Co2 117.6(5) . .
C15 N6 C1 124.2(7) . 2_575
C15 N6 Co2 118.4(6) . .
C1 N6 Co2 117.0(5) 2_575 .
N1 C1 N6 115.9(7) . 2_575
N1 C1 C2 120.0(7) . .
N6 C1 C2 123.9(7) 2_575 .
C3 C2 C1 119.0(8) . .
C2 C3 C4 121.1(8) . .
C3 C4 C5 117.5(7) . .
N1 C5 C4 122.0(8) . .
N2 C6 N5 115.8(7) . 2_575
N2 C6 C7 119.5(7) . .
N5 C6 C7 124.5(7) 2_575 .
C8 C7 C6 120.7(8) . .
C7 C8 C9 119.2(8) . .
C10 C9 C8 117.9(8) . .
N2 C10 C9 124.4(9) . .
N3 C11 C12 123.7(8) . .
C11 C12 C13 116.5(7) . .
C14 C13 C12 120.6(8) . .
C13 C14 C15 120.0(7) . .
N6 C15 N3 117.1(7) . .
N6 C15 C14 123.4(7) . .
N3 C15 C14 119.1(7) . .
N4 C16 C17 124.4(8) . .
C18 C17 C16 118.1(8) . .
C19 C18 C17 119.7(8) . .
C18 C19 C20 119.4(8) . .
N4 C20 N5 113.3(7) . .
N4 C20 C19 121.8(8) . .
N5 C20 C19 124.8(7) . .
Cl2 C21 C21 156.5(17) 2_565 2_565
Cl2 C21 Cl2 146.6(21) 2_565 .
C21 C21 Cl2 10.9(8) 2_565 .
Cl2 C21 Cl3 34.3(10) 2_565 .
C21 C21 Cl3 125.4(8) 2_565 .
Cl2 C21 Cl3 114.6(11) . .
C21 Cl2 Cl3 123.0(15) 2_565 2_565
C21 Cl2 C21 12.6(10) 2_565 .
Cl3 Cl2 C21 112.8(8) 2_565 .
C21 Cl2 Cl2 22.8(14) 2_565 2_565
Cl3 Cl2 Cl2 102.4(4) 2_565 2_565
C21 Cl2 Cl2 10.6(7) . 2_565
Cl2 Cl3 C21 22.6(6) 2_565 .

loop_
_geom_bond_atom_site_label_1
_geom_bond_atom_site_label_2
_geom_bond_distance
_geom_bond_site_symmetry_2
Co1 N3 1.957(6) .
Co1 N2 1.973(7) .
Co1 N1 1.978(6) .
Co1 N4 1.992(7) .
Co1 Co2 2.3165(8) .
Co1 Br1 2.6219(12) .
Co2 N5 1.880(7) 2_575
Co2 N5 1.880(7) .
Co2 N6 1.914(7) 2_575
Co2 N6 1.914(7) .
Co2 Co1 2.3164(8) 2_575
N1 C5 1.341(11) .
N1 C1 1.358(10) .
N2 C6 1.355(11) .
N2 C10 1.357(11) .
N3 C11 1.347(10) .
N3 C15 1.360(10) .
N4 C16 1.347(10) .
N4 C20 1.377(10) .
N5 C6 1.370(11) 2_575
N5 C20 1.384(11) .
N6 C15 1.352(10) .
N6 C1 1.363(10) 2_575
C1 N6 1.363(10) 2_575
C1 C2 1.414(11) .
C2 C3 1.364(12) .
C3 C4 1.388(12) .
C4 C5 1.400(12) .
C6 N5 1.370(11) 2_575
C6 C7 1.426(11) .
C7 C8 1.363(13) .
C8 C9 1.396(14) .
C9 C10 1.369(13) .
C11 C12 1.385(12) .
C12 C13 1.404(12) .
C13 C14 1.369(12) .
C14 C15 1.417(11) .
C16 C17 1.386(11) .
C17 C18 1.381(13) .
C18 C19 1.379(12) .
C19 C20 1.396(11) .
C21 Cl2 0.81(2) 2_565
C21 C21 0.93(4) 2_565
C21 Cl2 1.70(2) .
C21 Cl3 1.75(2) .
Cl2 C21 0.81(2) 2_565
Cl2 Cl3 1.180(9) 2_565
Cl2 Cl2 2.416(13) 2_565
Cl3 Cl2 1.180(9) 2_565
